data_7062588
loop_
_publ_author_name
'Bhunia, Sudip'
'Das, Pubali'
'Banerjee, Snehasis'
'Gomila, Rosa M.'
'Drew, Michael G. B.'
'Frontera, Antonio'
'Ray, Partha Pratim'
'Chattopadhyay, Shouvik'

_publ_section_title
;
 Fabrication of Schottky barrier diodes utilizing carboxylate bridged
 trinuclear mixed valence cobalt(iii/ii/iii) complexes of tetradentate
 N2O2 donor reduced Schiff base ligands
;
_journal_issue 30
_journal_name_full 'New Journal of Chemistry'
_journal_page_first 14202
_journal_page_last 14216
_journal_paper_doi 10.1039/D3NJ01829F
_journal_volume 47
_journal_year 2023
_chemical_formula_sum 'C46 H65.333 Co3 N4 O14.667'
_chemical_formula_weight 1085.899
_space_group_crystal_system triclinic
_space_group_IT_number 2
_space_group_name_Hall '-P 1'
_space_group_name_H-M_alt 'P -1'
_atom_sites_solution_hydrogens mixed
_audit_creation_method SHELXL-2016/6
_audit_update_record
;
2023-06-15 deposited with the CCDC.	2023-06-20 downloaded from the CCDC.
;
_cell_angle_alpha 84.973(3)
_cell_angle_beta 76.844(3)
_cell_angle_gamma 83.308(3)
_cell_formula_units_Z 1
_cell_length_a 10.0205(9)
_cell_length_b 10.3299(9)
_cell_length_c 13.3685(11)
_cell_measurement_reflns_used 900
_cell_measurement_temperature 273(2)
_cell_measurement_theta_max 25.071
_cell_measurement_theta_min 1.989
_cell_volume 1335.6(2)
_computing_cell_refinement 'SAINT (Bruker, 2000)'
_computing_data_collection 'SMART (Bruker, 2000)'
_computing_data_reduction SAINT
_computing_molecular_graphics 'Ortep-3 for Windows (Farrugia, 1999) and CAMERON (Watkin et al., 1993)'
_computing_publication_material 'PLATON (Spek, 2003)'
_computing_structure_refinement 'SHELXL-2016/6 (Sheldrick, 2016)'
_computing_structure_solution 'SHELXT 2014/5 (Sheldrick, 2014)'
_diffrn_ambient_temperature 273(2)
_diffrn_measured_fraction_theta_full 0.997
_diffrn_measured_fraction_theta_max 0.997
_diffrn_measurement_device_type 'Bruker D8 QUEST area detector'
_diffrn_measurement_method '\f and \w scans'
_diffrn_radiation_type MoK\a
_diffrn_radiation_wavelength 0.71073
_diffrn_reflns_av_R_equivalents 0.0464
_diffrn_reflns_av_unetI/netI 0.0243
_diffrn_reflns_Laue_measured_fraction_full 0.997
_diffrn_reflns_Laue_measured_fraction_max 0.997
_diffrn_reflns_limit_h_max 11
_diffrn_reflns_limit_h_min -11
_diffrn_reflns_limit_k_max 12
_diffrn_reflns_limit_k_min -12
_diffrn_reflns_limit_l_max 15
_diffrn_reflns_limit_l_min -15
_diffrn_reflns_number 37441
_diffrn_reflns_point_group_measured_fraction_full 0.997
_diffrn_reflns_point_group_measured_fraction_max 0.997
_diffrn_reflns_theta_full 25.071
_diffrn_reflns_theta_max 25.071
_diffrn_reflns_theta_min 1.989
_exptl_absorpt_coefficient_mu 0.985
_exptl_absorpt_correction_T_max 0.745
_exptl_absorpt_correction_T_min 0.630
_exptl_absorpt_correction_type multi-scan
_exptl_absorpt_process_details SADABS
_exptl_crystal_colour black
_exptl_crystal_colour_primary black
_exptl_crystal_density_diffrn 1.350
_exptl_crystal_description block
_exptl_crystal_F_000 569.165
_exptl_crystal_size_max 0.6
_exptl_crystal_size_mid 0.4
_exptl_crystal_size_min 0.3
_refine_diff_density_max 0.428
_refine_diff_density_min -0.297
_refine_diff_density_rms 0.058
_refine_ls_extinction_method none
_refine_ls_goodness_of_fit_ref 1.098
_refine_ls_hydrogen_treatment mixed
_refine_ls_matrix_type full
_refine_ls_number_parameters 367
_refine_ls_number_reflns 4724
_refine_ls_number_restraints 50
_refine_ls_restrained_S_all 1.096
_refine_ls_R_factor_all 0.0467
_refine_ls_R_factor_gt 0.0363
_refine_ls_shift/su_max 0.005
_refine_ls_shift/su_mean 0.000
_refine_ls_structure_factor_coef Fsqd
_refine_ls_weighting_details 'w=1/[\s^2^(Fo^2^)+(0.0559P)^2^+0.8278P] where P=(Fo^2^+2Fc^2^)/3'
_refine_ls_weighting_scheme calc
_refine_ls_wR_factor_gt 0.1010
_refine_ls_wR_factor_ref 0.1122
_reflns_Friedel_coverage 0.000
_reflns_number_gt 3998
_reflns_number_total 4724
_reflns_threshold_expression 'I > 2\s(I)'
_cod_data_source_file d3nj01829f2.cif
_cod_data_source_block 1
_cod_depositor_comments 'Adding full bibliography for 7062588--7062590.cif.'
_cod_database_code 7062588
_shelx_shelxl_version_number 2016/6
_shelx_space_group_comment
;
The symmetry employed for this shelxl refinement is uniquely defined
by the following loop, which should always be used as a source of
symmetry information in preference to the above space-group names.
They are only intended as comments.
;

loop_
_space_group_symop_operation_xyz
'x, y, z'
'-x, -y, -z'

loop_
_atom_site_label
_atom_site_type_symbol
_atom_site_fract_x
_atom_site_fract_y
_atom_site_fract_z
_atom_site_U_iso_or_equiv
_atom_site_adp_type
_atom_site_occupancy
_atom_site_site_symmetry_order
_atom_site_calc_flag
_atom_site_refinement_flags_posn
_atom_site_refinement_flags_adp
_atom_site_refinement_flags_occupancy
_atom_site_disorder_assembly
_atom_site_disorder_group
Co1 Co 1.32768(3) 1.33647(3) -0.32682(2) 0.03830(13) Uani 1 1 d D . . . .
Co2 Co 1.500000 1.500000 -0.500000 0.04007(15) Uani 1 2 d S . P . .
O1 O 1.49283(19) 1.31209(17) -0.43354(13) 0.0426(4) Uani 1 1 d . . . . .
O2 O 1.3528(2) 1.51949(17) -0.36388(14) 0.0442(4) Uani 1 1 d . . . . .
O3 O 1.21482(19) 1.33466(19) -0.42386(14) 0.0466(4) Uani 1 1 d . . . . .
O4 O 1.3321(2) 1.45510(19) -0.55591(14) 0.0494(5) Uani 1 1 d . . . . .
O5 O 1.4332(8) 1.3488(15) -0.2275(4) 0.0501(17) Uani 0.822(5) 1 d D . P A 1
N1 N 1.3169(2) 1.1467(2) -0.29675(18) 0.0443(5) Uani 1 1 d . . . . .
N2 N 1.1568(2) 1.3806(2) -0.22163(18) 0.0484(6) Uani 1 1 d . . . . .
H2 H 1.183436 1.368646 -0.155036 0.058 Uiso 1 1 calc R U . . .
C1 C 1.5943(3) 1.2160(3) -0.4244(2) 0.0438(6) Uani 1 1 d . . . . .
C2 C 1.7322(3) 1.2378(3) -0.4502(3) 0.0634(9) Uani 1 1 d . . . . .
H2A H 1.757764 1.320794 -0.473383 0.076 Uiso 1 1 calc R U . . .
C3 C 1.8321(4) 1.1349(4) -0.4412(3) 0.0771(11) Uani 1 1 d . . . . .
H3 H 1.924728 1.149132 -0.459699 0.092 Uiso 1 1 calc R U . . .
C4 C 1.7959(4) 1.0127(3) -0.4054(3) 0.0724(10) Uani 1 1 d . . . . .
H4 H 1.863277 0.944961 -0.397649 0.087 Uiso 1 1 calc R U . . .
C5 C 1.6595(4) 0.9910(3) -0.3812(3) 0.0612(8) Uani 1 1 d . . . . .
H5 H 1.634924 0.908041 -0.356935 0.073 Uiso 1 1 calc R U . . .
C6 C 1.5575(3) 1.0910(3) -0.3924(2) 0.0474(7) Uani 1 1 d . . . . .
C7 C 1.4102(3) 1.0696(3) -0.3785(2) 0.0547(7) Uani 1 1 d . . . . .
H7A H 1.400206 0.977504 -0.361368 0.066 Uiso 1 1 calc R U . . .
H7B H 1.382198 1.092666 -0.443138 0.066 Uiso 1 1 calc R U . . .
C8 C 1.1781(3) 1.0976(3) -0.2776(2) 0.0565(8) Uani 1 1 d . . . . .
H8A H 1.188801 1.003494 -0.264638 0.068 Uiso 1 1 calc R U . . .
H8B H 1.142592 1.115821 -0.339649 0.068 Uiso 1 1 calc R U . . .
C9 C 1.0727(3) 1.1557(3) -0.1886(3) 0.0594(8) Uani 1 1 d . . . . .
C10 C 1.1213(4) 1.1298(4) -0.0867(2) 0.0732(10) Uani 1 1 d . . . . .
H10A H 1.141384 1.037519 -0.073719 0.110 Uiso 1 1 calc R U . . .
H10B H 1.049947 1.163091 -0.031416 0.110 Uiso 1 1 calc R U . . .
H10C H 1.202679 1.172652 -0.091386 0.110 Uiso 1 1 calc R U . . .
C11 C 0.9397(4) 1.0900(4) -0.1789(4) 0.0873(12) Uani 1 1 d . . . . .
H11A H 0.959149 0.997037 -0.169812 0.131 Uiso 1 1 calc R U . . .
H11B H 0.905136 1.111057 -0.240314 0.131 Uiso 1 1 calc R U . . .
H11C H 0.872039 1.120944 -0.120679 0.131 Uiso 1 1 calc R U . . .
C12 C 1.0399(3) 1.3009(3) -0.2120(3) 0.0595(8) Uani 1 1 d . . . . .
H12A H 1.008025 1.312847 -0.275801 0.071 Uiso 1 1 calc R U . . .
H12B H 0.964872 1.333640 -0.157805 0.071 Uiso 1 1 calc R U . . .
C13 C 1.1045(3) 1.5215(3) -0.2331(3) 0.0637(9) Uani 1 1 d . . . . .
H13A H 1.085800 1.540621 -0.301202 0.076 Uiso 1 1 calc R U . . .
H13B H 1.018746 1.538351 -0.183049 0.076 Uiso 1 1 calc R U . . .
C14 C 1.2047(3) 1.6085(3) -0.2182(2) 0.0553(8) Uani 1 1 d . . . . .
C15 C 1.1795(4) 1.6908(4) -0.1378(3) 0.0759(11) Uani 1 1 d . . . . .
H15 H 1.095298 1.693662 -0.090760 0.091 Uiso 1 1 calc R U . . .
C16 C 1.2771(5) 1.7678(4) -0.1268(3) 0.0796(12) Uani 1 1 d . . . . .
H16 H 1.259606 1.821735 -0.072152 0.096 Uiso 1 1 calc R U . . .
C17 C 1.4012(5) 1.7648(3) -0.1973(3) 0.0756(10) Uani 1 1 d . . . . .
H17 H 1.466971 1.818169 -0.190756 0.091 Uiso 1 1 calc R U . . .
C18 C 1.4288(4) 1.6826(3) -0.2781(3) 0.0615(8) Uani 1 1 d . . . . .
H18 H 1.512787 1.681261 -0.325443 0.074 Uiso 1 1 calc R U . . .
C19 C 1.3319(3) 1.6030(3) -0.2881(2) 0.0460(6) Uani 1 1 d . . . . .
C20 C 1.2356(3) 1.3901(3) -0.5143(2) 0.0445(6) Uani 1 1 d . . . . .
C21 C 1.1317(4) 1.3726(4) -0.5757(3) 0.0661(9) Uani 1 1 d . . . . .
H21A H 1.052959 1.337789 -0.531159 0.099 Uiso 1 1 calc R U . . .
H21B H 1.172044 1.313380 -0.628363 0.099 Uiso 1 1 calc R U . . .
H21C H 1.103636 1.455526 -0.606959 0.099 Uiso 1 1 calc R U . . .
C22A C 1.4859(4) 1.2744(5) -0.1653(3) 0.0552(10) Uani 0.822(5) 1 d D . P A 1
O6A O 1.4637(4) 1.1580(3) -0.1440(2) 0.0785(11) Uani 0.822(5) 1 d D . P A 1
C23A C 1.5841(9) 1.3331(13) -0.1168(9) 0.106(4) Uani 0.822(5) 1 d D . P A 1
H23A H 1.656483 1.365739 -0.169657 0.159 Uiso 0.822(5) 1 calc R U P A 1
H23B H 1.622868 1.267584 -0.073181 0.159 Uiso 0.822(5) 1 calc R U P A 1
H23C H 1.535630 1.403481 -0.076515 0.159 Uiso 0.822(5) 1 calc R U P A 1
O1W O 1.1819(8) 1.4214(8) 0.0008(5) 0.122(2) Uani 0.5 1 d . . P B 3
H1WA H 1.250529 1.463843 -0.001942 0.183 Uiso 0.5 1 d R U P B 3
H1WB H 1.202019 1.347923 0.030478 0.183 Uiso 0.5 1 d R U P B 3
O2W O 1.6194(9) 0.9501(8) -0.0639(6) 0.150(3) Uani 0.5 1 d . . P . .
H2WA H 1.597684 0.879101 -0.055144 0.225 Uiso 0.5 1 d R U P . .
H2WB H 1.600015 0.985871 -0.120434 0.225 Uiso 0.5 1 d R U P . .
O3W O 1.2412(14) 1.2670(14) 0.1497(9) 0.161(5) Uani 0.3333 1 d . U P . .
H3WA H 1.286011 1.199267 0.122272 0.242 Uiso 0.3333 1 d R U P . .
H3WB H 1.236280 1.250977 0.213832 0.242 Uiso 0.3333 1 d R U P . .
H1 H 1.356(7) 1.143(7) -0.246(5) 0.194 Uiso 1 1 d . U . . .
O5A O 1.451(4) 1.345(9) -0.2392(17) 0.058(9) Uani 0.178(5) 1 d D . P A 2
O6B O 1.3274(15) 1.3608(18) -0.0804(10) 0.091(6) Uani 0.178(5) 1 d D . P A 2
C22B C 1.4396(18) 1.353(2) -0.1449(12) 0.064(5) Uani 0.178(5) 1 d D . P A 2
C23B C 1.570(3) 1.378(6) -0.114(3) 0.098(17) Uani 0.178(5) 1 d D . P A 2
H23D H 1.644970 1.318220 -0.146902 0.147 Uiso 0.178(5) 1 calc R U P A 2
H23E H 1.558026 1.364604 -0.040866 0.147 Uiso 0.178(5) 1 calc R U P A 2
H23F H 1.590183 1.465837 -0.135453 0.147 Uiso 0.178(5) 1 calc R U P A 2

loop_
_atom_site_aniso_label
_atom_site_aniso_U_11
_atom_site_aniso_U_22
_atom_site_aniso_U_33
_atom_site_aniso_U_23
_atom_site_aniso_U_13
_atom_site_aniso_U_12
Co1 0.0397(2) 0.0381(2) 0.0327(2) 0.00434(14) -0.00264(15) -0.00108(15)
Co2 0.0452(3) 0.0389(3) 0.0329(3) 0.0062(2) -0.0044(2) -0.0054(2)
O1 0.0423(10) 0.0400(10) 0.0388(10) 0.0070(8) -0.0005(8) 0.0004(8)
O2 0.0521(11) 0.0361(9) 0.0392(10) 0.0008(8) -0.0010(8) -0.0033(8)
O3 0.0470(11) 0.0502(11) 0.0409(10) 0.0062(8) -0.0089(8) -0.0067(9)
O4 0.0558(12) 0.0527(11) 0.0400(10) 0.0072(9) -0.0131(9) -0.0091(9)
O5 0.056(3) 0.052(3) 0.042(3) 0.005(2) -0.0133(19) -0.004(3)
N1 0.0442(13) 0.0397(12) 0.0437(13) 0.0033(10) -0.0005(10) -0.0055(10)
N2 0.0422(12) 0.0519(14) 0.0443(13) 0.0025(10) -0.0007(10) 0.0011(10)
C1 0.0461(15) 0.0411(14) 0.0384(14) -0.0026(11) -0.0005(11) 0.0021(12)
C2 0.0475(17) 0.0478(17) 0.084(2) 0.0047(16) 0.0019(16) -0.0006(14)
C3 0.0473(19) 0.066(2) 0.107(3) 0.000(2) -0.0017(19) 0.0051(16)
C4 0.059(2) 0.0545(19) 0.094(3) -0.0029(18) -0.0095(19) 0.0151(16)
C5 0.065(2) 0.0414(16) 0.069(2) -0.0004(14) -0.0028(16) 0.0056(14)
C6 0.0506(16) 0.0408(14) 0.0450(15) -0.0039(12) -0.0007(12) 0.0003(12)
C7 0.0607(18) 0.0393(14) 0.0591(18) -0.0076(13) -0.0006(14) -0.0059(13)
C8 0.0560(18) 0.0538(17) 0.0564(18) 0.0065(14) -0.0040(14) -0.0158(14)
C9 0.0510(17) 0.0637(19) 0.0552(18) 0.0075(15) 0.0046(14) -0.0123(15)
C10 0.083(2) 0.076(2) 0.0447(18) 0.0126(16) 0.0088(17) 0.0013(19)
C11 0.063(2) 0.093(3) 0.097(3) 0.004(2) 0.010(2) -0.030(2)
C12 0.0415(16) 0.069(2) 0.0596(19) 0.0061(15) 0.0013(14) -0.0019(14)
C13 0.0496(18) 0.0572(19) 0.072(2) -0.0025(16) 0.0024(16) 0.0119(15)
C14 0.0611(19) 0.0451(16) 0.0517(17) -0.0039(13) -0.0034(14) 0.0097(14)
C15 0.091(3) 0.060(2) 0.063(2) -0.0160(17) 0.0073(19) 0.014(2)
C16 0.121(3) 0.057(2) 0.055(2) -0.0175(17) -0.011(2) 0.009(2)
C17 0.107(3) 0.055(2) 0.070(2) -0.0135(17) -0.026(2) -0.009(2)
C18 0.076(2) 0.0505(17) 0.0554(18) -0.0089(14) -0.0050(16) -0.0083(16)
C19 0.0594(17) 0.0363(13) 0.0392(14) 0.0001(11) -0.0103(13) 0.0057(12)
C20 0.0469(15) 0.0398(14) 0.0458(15) -0.0020(12) -0.0108(12) 0.0014(12)
C21 0.068(2) 0.075(2) 0.062(2) 0.0057(17) -0.0300(17) -0.0133(18)
C22A 0.061(2) 0.058(2) 0.045(2) 0.0018(19) -0.0140(18) 0.003(2)
O6A 0.104(3) 0.0670(19) 0.072(2) 0.0183(15) -0.0420(18) -0.0085(17)
C23A 0.119(6) 0.094(6) 0.129(9) 0.008(5) -0.084(6) -0.013(5)
O1W 0.139(6) 0.136(6) 0.086(4) -0.005(4) -0.005(4) -0.032(5)
O2W 0.168(8) 0.145(7) 0.140(7) 0.078(5) -0.070(6) -0.024(6)
O3W 0.170(11) 0.205(12) 0.096(7) -0.010(8) -0.045(7) 0.067(9)
O5A 0.052(13) 0.08(2) 0.045(9) -0.003(10) -0.013(8) 0.003(12)
O6B 0.083(9) 0.134(15) 0.049(7) -0.009(8) -0.011(6) 0.010(9)
C22B 0.080(9) 0.061(13) 0.047(9) -0.006(8) -0.015(6) 0.010(9)
C23B 0.087(13) 0.15(5) 0.057(18) -0.05(2) -0.025(13) 0.014(17)

loop_
_atom_type_symbol
_atom_type_description
_atom_type_scat_dispersion_real
_atom_type_scat_dispersion_imag
_atom_type_scat_source
C C 0.0033 0.0016 'International Tables Vol C Tables 4.2.6.8 and 6.1.1.4'
H H 0.0000 0.0000 'International Tables Vol C Tables 4.2.6.8 and 6.1.1.4'
Co Co 0.3494 0.9721 'International Tables Vol C Tables 4.2.6.8 and 6.1.1.4'
N N 0.0061 0.0033 'International Tables Vol C Tables 4.2.6.8 and 6.1.1.4'
O O 0.0106 0.0060 'International Tables Vol C Tables 4.2.6.8 and 6.1.1.4'

loop_
_geom_angle_atom_site_label_1
_geom_angle_atom_site_label_2
_geom_angle_atom_site_label_3
_geom_angle
_geom_angle_site_symmetry_1
_geom_angle_site_symmetry_3
_geom_angle_publ_flag
O5 Co1 O3 176.2(5) . . ?
O5A Co1 O3 175.1(13) . . ?
O5 Co1 O1 91.1(3) . . ?
O5A Co1 O1 84.8(11) . . ?
O3 Co1 O1 91.20(8) . . ?
O5 Co1 O2 86.0(4) . . ?
O5A Co1 O2 85(2) . . ?
O3 Co1 O2 91.36(8) . . ?
O1 Co1 O2 82.17(8) . . ?
O5 Co1 N1 93.6(5) . . ?
O5A Co1 N1 94(3) . . ?
O3 Co1 N1 89.30(9) . . ?
O1 Co1 N1 93.16(8) . . ?
O2 Co1 N1 175.29(8) . . ?
O5 Co1 N2 89.5(3) . . ?
O5A Co1 N2 95.8(13) . . ?
O3 Co1 N2 87.93(9) . . ?
O1 Co1 N2 174.21(8) . . ?
O2 Co1 N2 92.12(9) . . ?
N1 Co1 N2 92.56(10) . . ?
O1 Co2 O1 180.0 . 2_884 ?
O1 Co2 O2 104.08(7) . 2_884 ?
O1 Co2 O2 75.92(7) 2_884 2_884 ?
O1 Co2 O2 75.92(7) . . ?
O1 Co2 O2 104.08(7) 2_884 . ?
O2 Co2 O2 180.00(11) 2_884 . ?
O1 Co2 O4 83.33(7) . . ?
O1 Co2 O4 96.68(7) 2_884 . ?
O2 Co2 O4 97.05(8) 2_884 . ?
O2 Co2 O4 82.95(8) . . ?
O1 Co2 O4 96.67(7) . 2_884 ?
O1 Co2 O4 83.32(7) 2_884 2_884 ?
O2 Co2 O4 82.95(8) 2_884 2_884 ?
O2 Co2 O4 97.05(8) . 2_884 ?
O4 Co2 O4 180.00(9) . 2_884 ?
C1 O1 Co1 121.70(15) . . ?
C1 O1 Co2 131.30(16) . . ?
Co1 O1 Co2 99.95(8) . . ?
C19 O2 Co1 118.83(16) . . ?
C19 O2 Co2 132.69(17) . . ?
Co1 O2 Co2 99.26(8) . . ?
C20 O3 Co1 126.10(18) . . ?
C20 O4 Co2 130.10(18) . . ?
C22A O5 Co1 137.9(10) . . ?
C7 N1 C8 107.5(2) . . ?
C7 N1 Co1 111.73(17) . . ?
C8 N1 Co1 117.71(18) . . ?
C7 N1 H1 107(5) . . ?
C8 N1 H1 118(5) . . ?
Co1 N1 H1 94(5) . . ?
C12 N2 C13 108.4(2) . . ?
C12 N2 Co1 118.14(19) . . ?
C13 N2 Co1 111.55(18) . . ?
C12 N2 H2 106.0 . . ?
C13 N2 H2 106.0 . . ?
Co1 N2 H2 106.0 . . ?
O1 C1 C2 122.1(2) . . ?
O1 C1 C6 118.1(2) . . ?
C2 C1 C6 119.7(3) . . ?
C1 C2 C3 119.6(3) . . ?
C1 C2 H2A 120.2 . . ?
C3 C2 H2A 120.2 . . ?
C4 C3 C2 120.8(3) . . ?
C4 C3 H3 119.6 . . ?
C2 C3 H3 119.6 . . ?
C3 C4 C5 119.4(3) . . ?
C3 C4 H4 120.3 . . ?
C5 C4 H4 120.3 . . ?
C4 C5 C6 121.1(3) . . ?
C4 C5 H5 119.5 . . ?
C6 C5 H5 119.5 . . ?
C1 C6 C5 119.2(3) . . ?
C1 C6 C7 117.5(3) . . ?
C5 C6 C7 123.1(3) . . ?
C6 C7 N1 113.4(2) . . ?
C6 C7 H7A 108.9 . . ?
N1 C7 H7A 108.9 . . ?
C6 C7 H7B 108.9 . . ?
N1 C7 H7B 108.9 . . ?
H7A C7 H7B 107.7 . . ?
N1 C8 C9 114.9(3) . . ?
N1 C8 H8A 108.5 . . ?
C9 C8 H8A 108.5 . . ?
N1 C8 H8B 108.5 . . ?
C9 C8 H8B 108.5 . . ?
H8A C8 H8B 107.5 . . ?
C8 C9 C12 110.1(3) . . ?
C8 C9 C10 111.7(3) . . ?
C12 C9 C10 111.1(3) . . ?
C8 C9 C11 107.1(3) . . ?
C12 C9 C11 107.6(3) . . ?
C10 C9 C11 109.0(3) . . ?
C9 C10 H10A 109.5 . . ?
C9 C10 H10B 109.5 . . ?
H10A C10 H10B 109.5 . . ?
C9 C10 H10C 109.5 . . ?
H10A C10 H10C 109.5 . . ?
H10B C10 H10C 109.5 . . ?
C9 C11 H11A 109.5 . . ?
C9 C11 H11B 109.5 . . ?
H11A C11 H11B 109.5 . . ?
C9 C11 H11C 109.5 . . ?
H11A C11 H11C 109.5 . . ?
H11B C11 H11C 109.5 . . ?
N2 C12 C9 114.9(3) . . ?
N2 C12 H12A 108.5 . . ?
C9 C12 H12A 108.5 . . ?
N2 C12 H12B 108.5 . . ?
C9 C12 H12B 108.5 . . ?
H12A C12 H12B 107.5 . . ?
C14 C13 N2 111.8(3) . . ?
C14 C13 H13A 109.2 . . ?
N2 C13 H13A 109.2 . . ?
C14 C13 H13B 109.2 . . ?
N2 C13 H13B 109.2 . . ?
H13A C13 H13B 107.9 . . ?
C15 C14 C19 119.5(3) . . ?
C15 C14 C13 123.4(3) . . ?
C19 C14 C13 117.0(3) . . ?
C16 C15 C14 121.0(4) . . ?
C16 C15 H15 119.5 . . ?
C14 C15 H15 119.5 . . ?
C15 C16 C17 119.5(3) . . ?
C15 C16 H16 120.2 . . ?
C17 C16 H16 120.2 . . ?
C16 C17 C18 120.5(4) . . ?
C16 C17 H17 119.8 . . ?
C18 C17 H17 119.8 . . ?
C19 C18 C17 120.1(3) . . ?
C19 C18 H18 120.0 . . ?
C17 C18 H18 120.0 . . ?
O2 C19 C18 123.1(3) . . ?
O2 C19 C14 117.4(3) . . ?
C18 C19 C14 119.4(3) . . ?
O4 C20 O3 126.9(3) . . ?
O4 C20 C21 117.6(3) . . ?
O3 C20 C21 115.6(3) . . ?
C20 C21 H21A 109.5 . . ?
C20 C21 H21B 109.5 . . ?
H21A C21 H21B 109.5 . . ?
C20 C21 H21C 109.5 . . ?
H21A C21 H21C 109.5 . . ?
H21B C21 H21C 109.5 . . ?
O6A C22A O5 124.4(6) . . ?
O6A C22A C23A 120.2(6) . . ?
O5 C22A C23A 115.5(7) . . ?
C22A C23A H23A 109.5 . . ?
C22A C23A H23B 109.5 . . ?
H23A C23A H23B 109.5 . . ?
C22A C23A H23C 109.5 . . ?
H23A C23A H23C 109.5 . . ?
H23B C23A H23C 109.5 . . ?
H1WA O1W H1WB 104.5 . . ?
H2WA O2W H2WB 109.5 . . ?
H3WA O3W H3WB 104.5 . . ?
C22B O5A Co1 136(2) . . ?
O5A C22B O6B 124(2) . . ?
O5A C22B C23B 115(2) . . ?
O6B C22B C23B 120.0(18) . . ?
C22B C23B H23D 109.5 . . ?
C22B C23B H23E 109.5 . . ?
H23D C23B H23E 109.5 . . ?
C22B C23B H23F 109.5 . . ?
H23D C23B H23F 109.5 . . ?
H23E C23B H23F 109.5 . . ?

loop_
_geom_bond_atom_site_label_1
_geom_bond_atom_site_label_2
_geom_bond_distance
_geom_bond_site_symmetry_2
_geom_bond_publ_flag
Co1 O5 1.897(4) . ?
Co1 O5A 1.900(16) . ?
Co1 O3 1.9077(19) . ?
Co1 O1 1.9310(18) . ?
Co1 O2 1.9425(18) . ?
Co1 N1 1.977(2) . ?
Co1 N2 1.988(2) . ?
Co2 O1 2.0648(17) . ?
Co2 O1 2.0649(17) 2_884 ?
Co2 O2 2.0738(18) 2_884 ?
Co2 O2 2.0738(18) . ?
Co2 O4 2.102(2) . ?
Co2 O4 2.102(2) 2_884 ?
O1 C1 1.355(3) . ?
O2 C19 1.352(3) . ?
O3 C20 1.274(3) . ?
O4 C20 1.240(3) . ?
O5 C22A 1.246(11) . ?
N1 C7 1.489(4) . ?
N1 C8 1.496(4) . ?
N1 H1 0.85(7) . ?
N2 C12 1.484(4) . ?
N2 C13 1.495(4) . ?
N2 H2 0.9800 . ?
C1 C2 1.386(4) . ?
C1 C6 1.389(4) . ?
C2 C3 1.390(5) . ?
C2 H2A 0.9300 . ?
C3 C4 1.369(5) . ?
C3 H3 0.9300 . ?
C4 C5 1.371(5) . ?
C4 H4 0.9300 . ?
C5 C6 1.390(4) . ?
C5 H5 0.9300 . ?
C6 C7 1.485(4) . ?
C7 H7A 0.9700 . ?
C7 H7B 0.9700 . ?
C8 C9 1.516(4) . ?
C8 H8A 0.9700 . ?
C8 H8B 0.9700 . ?
C9 C12 1.518(4) . ?
C9 C10 1.539(5) . ?
C9 C11 1.540(5) . ?
C10 H10A 0.9600 . ?
C10 H10B 0.9600 . ?
C10 H10C 0.9600 . ?
C11 H11A 0.9600 . ?
C11 H11B 0.9600 . ?
C11 H11C 0.9600 . ?
C12 H12A 0.9700 . ?
C12 H12B 0.9700 . ?
C13 C14 1.479(5) . ?
C13 H13A 0.9700 . ?
C13 H13B 0.9700 . ?
C14 C15 1.389(5) . ?
C14 C19 1.397(4) . ?
C15 C16 1.370(6) . ?
C15 H15 0.9300 . ?
C16 C17 1.378(6) . ?
C16 H16 0.9300 . ?
C17 C18 1.392(5) . ?
C17 H17 0.9300 . ?
C18 C19 1.379(4) . ?
C18 H18 0.9300 . ?
C20 C21 1.500(4) . ?
C21 H21A 0.9600 . ?
C21 H21B 0.9600 . ?
C21 H21C 0.9600 . ?
C22A O6A 1.245(5) . ?
C22A C23A 1.502(7) . ?
C23A H23A 0.9600 . ?
C23A H23B 0.9600 . ?
C23A H23C 0.9600 . ?
O1W H1WA 0.8500 . ?
O1W H1WB 0.8500 . ?
O2W H2WA 0.7808 . ?
O2W H2WB 0.8638 . ?
O3W H3WA 0.8500 . ?
O3W H3WB 0.8500 . ?
O5A C22B 1.249(19) . ?
O6B C22B 1.250(15) . ?
C22B C23B 1.511(17) . ?
C23B H23D 0.9600 . ?
C23B H23E 0.9600 . ?
C23B H23F 0.9600 . ?

loop_
_geom_hbond_atom_site_label_D
_geom_hbond_atom_site_label_H
_geom_hbond_atom_site_label_A
_geom_hbond_distance_DH
_geom_hbond_distance_HA
_geom_hbond_distance_DA
_geom_hbond_angle_DHA
_geom_hbond_site_symmetry_A
N1 H1 O6A 0.85(7) 1.95(7) 2.792(4) 170(7) .
N2 H2 O1W 0.98 2.20 3.109(7) 154.6 .
N2 H2 O6B 0.98 1.92 2.802(15) 147.9 .
C2 H2A O4 0.93 2.42 3.167(4) 137.8 2_884
C18 H18 O4 0.93 2.38 3.166(4) 141.8 2_884
O1W H1WB O3W 0.85 1.84 2.573(14) 144.2 .
O2W H2WA O3W 0.78 2.31 2.699(16) 112.1 2_875
O2W H2WB O6A 0.86 2.16 2.787(8) 129.4 .
O3W H3WA O2W 0.85 1.85 2.699(16) 178.8 2_875
N1 H1 O5 0.85(7) 2.40(7) 2.824(11) 112(6) .
N1 H1 O6A 0.85(7) 1.95(7) 2.792(4) 170(7) .
N1 H1 O5A 0.85(7) 2.41(10) 2.83(6) 111(6) .
